data_4028265
loop_
_publ_author_name
'Ping Li'
'Chen Zhao'
'Mark D. Smith'
'Ken D. Shimizu'

_publ_section_title
;
 Comprehensive Experimental Study of N-Heterocyclic \p-Stacking
 Interactions of Neutral and Cationic Pyridines
;
_journal_name_full 'Journal of Organic Chemistry'
_journal_page_first 5303
_journal_page_last 5313
_journal_paper_doi 10.1021/jo400370e
_journal_volume 78
_journal_year 2013
_chemical_formula_moiety 'C33 H23 N3 O4, C2 D3 N, C D Cl3'
_chemical_formula_sum 'C36 H23 Cl3 D4 N4 O4'
_chemical_formula_weight 689.99
_chemical_name_systematic
; 
 ? 
;
_space_group_IT_number 2
_symmetry_cell_setting triclinic
_symmetry_space_group_name_Hall '-P 1'
_symmetry_space_group_name_H-M 'P -1'
_atom_sites_solution_hydrogens geom
_atom_sites_solution_primary direct
_atom_sites_solution_secondary difmap
_audit_creation_method SHELXL-97
_cell_angle_alpha 85.0050(10)
_cell_angle_beta 75.1630(10)
_cell_angle_gamma 76.8390(10)
_cell_formula_units_Z 2
_cell_length_a 9.2269(5)
_cell_length_b 12.1529(7)
_cell_length_c 15.1197(8)
_cell_measurement_reflns_used 7495
_cell_measurement_temperature 100(2)
_cell_measurement_theta_max 27.461
_cell_measurement_theta_min 2.248
_cell_volume 1595.11(15)
_computing_cell_refinement 'SAINT-Plus Version 6.45 (Bruker, 2001)'
_computing_data_collection 'SMART Version 5.625 (Bruker, 2001)'
_computing_data_reduction 'SAINT-Plus Version 6.45 (Bruker, 2001)'
_computing_molecular_graphics various
_computing_publication_material 'SHELXTL Version 6.14 (Bruker, 2000)'
_computing_structure_refinement 'SHELXL-97 (Sheldrick, 1997)'
_computing_structure_solution 'SHELXS-97 (Sheldrick, 1990)'
_diffrn_ambient_temperature 100(2)
_diffrn_measured_fraction_theta_full 0.997
_diffrn_measured_fraction_theta_max 0.997
_diffrn_measurement_device_type 'Bruker SMART APEX CCD diffractometer'
_diffrn_measurement_method 'omega scans'
_diffrn_radiation_monochromator graphite
_diffrn_radiation_source 'fine-focus sealed tube'
_diffrn_radiation_type MoK\a
_diffrn_radiation_wavelength 0.71073
_diffrn_reflns_av_R_equivalents 0.0573
_diffrn_reflns_av_sigmaI/netI 0.0562
_diffrn_reflns_limit_h_max 12
_diffrn_reflns_limit_h_min -12
_diffrn_reflns_limit_k_max 15
_diffrn_reflns_limit_k_min -15
_diffrn_reflns_limit_l_max 19
_diffrn_reflns_limit_l_min -19
_diffrn_reflns_number 25261
_diffrn_reflns_theta_full 27.70
_diffrn_reflns_theta_max 27.70
_diffrn_reflns_theta_min 1.72
_exptl_absorpt_coefficient_mu 0.335
_exptl_absorpt_correction_type none
_exptl_crystal_colour colorless
_exptl_crystal_density_diffrn 1.437
_exptl_crystal_description plate
_exptl_crystal_F_000 708
_exptl_crystal_size_max 0.52
_exptl_crystal_size_mid 0.44
_exptl_crystal_size_min 0.14
_refine_diff_density_max 0.544
_refine_diff_density_min -0.454
_refine_diff_density_rms 0.059
_refine_ls_extinction_method none
_refine_ls_goodness_of_fit_ref 1.014
_refine_ls_hydrogen_treatment constr
_refine_ls_matrix_type full
_refine_ls_number_parameters 427
_refine_ls_number_reflns 7444
_refine_ls_number_restraints 0
_refine_ls_restrained_S_all 1.014
_refine_ls_R_factor_all 0.0647
_refine_ls_R_factor_gt 0.0455
_refine_ls_shift/su_max 0.000
_refine_ls_shift/su_mean 0.000
_refine_ls_structure_factor_coef Fsqd
_refine_ls_weighting_details 'calc w=1/[\s^2^(Fo^2^)+(0.0566P)^2^+0.0000P] where P=(Fo^2^+2Fc^2^)/3'
_refine_ls_weighting_scheme calc
_refine_ls_wR_factor_gt 0.1078
_refine_ls_wR_factor_ref 0.1160
_reflns_number_gt 5408
_reflns_number_total 7444
_reflns_threshold_expression >2sigma(I)
_cod_data_source_file jo400370e_si_004.cif
_cod_data_source_block lpa197m
_cod_database_code 4028265

loop_
_symmetry_equiv_pos_as_xyz
'x, y, z'
'-x, -y, -z'

loop_
_atom_site_label
_atom_site_type_symbol
_atom_site_fract_x
_atom_site_fract_y
_atom_site_fract_z
_atom_site_U_iso_or_equiv
_atom_site_adp_type
_atom_site_occupancy
_atom_site_symmetry_multiplicity
_atom_site_calc_flag
_atom_site_refinement_flags
C1 C 0.9779(2) 0.84419(14) 0.00112(12) 0.0187(4) Uani 1 1 d .
C2 C 0.8354(2) 0.81948(14) -0.02170(12) 0.0172(4) Uani 1 1 d .
C3 C 0.7128(2) 0.90578(14) 0.04578(12) 0.0172(4) Uani 1 1 d .
H3 H 0.6945 0.9831 0.0165 0.021 Uiso 1 1 calc R
C4 C 0.5642(2) 0.86691(14) 0.08372(12) 0.0187(4) Uani 1 1 d .
C5 C 0.6701(2) 0.86432(14) 0.20906(12) 0.0170(4) Uani 1 1 d .
C6 C 0.7812(2) 0.90500(14) 0.12902(12) 0.0167(4) Uani 1 1 d .
H6 H 0.7942 0.9820 0.1391 0.020 Uiso 1 1 calc R
C7 C 0.9407(2) 0.81894(14) 0.10481(12) 0.0176(4) Uani 1 1 d .
C8 C 0.90333(19) 0.70336(14) 0.10111(12) 0.0158(4) Uani 1 1 d .
C9 C 0.84229(19) 0.70355(14) 0.02729(12) 0.0157(4) Uani 1 1 d .
C10 C 0.79055(19) 0.60692(14) 0.00844(12) 0.0165(4) Uani 1 1 d .
C11 C 0.7222(2) 0.60159(15) -0.06403(12) 0.0208(4) Uani 1 1 d .
H11 H 0.7072 0.6650 -0.1047 0.025 Uiso 1 1 calc R
C12 C 0.6775(2) 0.50498(16) -0.07581(13) 0.0227(4) Uani 1 1 d .
H12 H 0.6321 0.5003 -0.1247 0.027 Uiso 1 1 calc R
C13 C 0.6999(2) 0.41315(16) -0.01435(13) 0.0223(4) Uani 1 1 d .
H13 H 0.6685 0.3465 -0.0231 0.027 Uiso 1 1 calc R
C14 C 0.80766(19) 0.50968(14) 0.06697(12) 0.0173(4) Uani 1 1 d .
C15 C 0.87148(19) 0.51028(14) 0.14525(12) 0.0173(4) Uani 1 1 d .
C16 C 0.9350(2) 0.41654(16) 0.27307(13) 0.0248(4) Uani 1 1 d .
H16 H 0.9421 0.3505 0.3116 0.030 Uiso 1 1 calc R
C17 C 0.9814(2) 0.50907(16) 0.29741(13) 0.0229(4) Uani 1 1 d .
H17 H 1.0189 0.5055 0.3508 0.028 Uiso 1 1 calc R
C18 C 0.9716(2) 0.60484(15) 0.24275(13) 0.0201(4) Uani 1 1 d .
H18 H 1.0014 0.6691 0.2582 0.024 Uiso 1 1 calc R
C19 C 0.91702(19) 0.60799(14) 0.16335(12) 0.0168(4) Uani 1 1 d .
C20 C 0.8310(2) 0.83771(16) -0.12106(12) 0.0224(4) Uani 1 1 d .
H20A H 0.9027 0.7754 -0.1566 0.034 Uiso 1 1 calc R
H20B H 0.8605 0.9093 -0.1443 0.034 Uiso 1 1 calc R
H20C H 0.7268 0.8402 -0.1268 0.034 Uiso 1 1 calc R
C21 C 1.0564(2) 0.83766(15) 0.15347(13) 0.0227(4) Uani 1 1 d .
H21A H 1.0091 0.8440 0.2192 0.034 Uiso 1 1 calc R
H21B H 1.0906 0.9074 0.1295 0.034 Uiso 1 1 calc R
H21C H 1.1447 0.7737 0.1434 0.034 Uiso 1 1 calc R
C22 C 0.4263(2) 0.80034(15) 0.23671(12) 0.0184(4) Uani 1 1 d .
C23 C 0.3145(2) 0.87175(15) 0.29850(12) 0.0193(4) Uani 1 1 d .
C24 C 0.2005(2) 0.82886(15) 0.36062(13) 0.0207(4) Uani 1 1 d .
H24 H 0.1235 0.8771 0.4031 0.025 Uiso 1 1 calc R
C25 C 0.1998(2) 0.71520(16) 0.36034(13) 0.0216(4) Uani 1 1 d .
H25 H 0.1229 0.6853 0.4037 0.026 Uiso 1 1 calc R
C26 C 0.3100(2) 0.64442(16) 0.29762(13) 0.0223(4) Uani 1 1 d .
H26 H 0.3074 0.5667 0.2975 0.027 Uiso 1 1 calc R
C27 C 0.4233(2) 0.68700(15) 0.23544(13) 0.0209(4) Uani 1 1 d .
H27 H 0.4988 0.6390 0.1921 0.025 Uiso 1 1 calc R
C28 C 0.2768(2) 1.04565(15) 0.37093(12) 0.0202(4) Uani 1 1 d .
C29 C 0.3261(2) 1.00377(16) 0.44836(14) 0.0262(4) Uani 1 1 d .
H29 H 0.3884 0.9300 0.4496 0.031 Uiso 1 1 calc R
C30 C 0.2840(2) 1.07015(16) 0.52401(14) 0.0259(4) Uani 1 1 d .
H30 H 0.3151 1.0411 0.5782 0.031 Uiso 1 1 calc R
C31 C 0.1968(2) 1.17886(16) 0.52170(13) 0.0247(4) Uani 1 1 d .
H31 H 0.1691 1.2247 0.5737 0.030 Uiso 1 1 calc R
C32 C 0.1505(2) 1.22003(17) 0.44324(14) 0.0325(5) Uani 1 1 d .
H32 H 0.0911 1.2947 0.4412 0.039 Uiso 1 1 calc R
C33 C 0.1899(2) 1.15341(16) 0.36732(14) 0.0291(5) Uani 1 1 d .
H33 H 0.1572 1.1818 0.3134 0.035 Uiso 1 1 calc R
N1 N 0.54929(16) 0.84418(12) 0.17709(10) 0.0173(3) Uani 1 1 d .
N2 N 0.76213(17) 0.41394(12) 0.05482(11) 0.0210(3) Uani 1 1 d .
N3 N 0.88222(18) 0.41498(12) 0.20024(11) 0.0223(4) Uani 1 1 d .
O1 O 1.08395(15) 0.87802(12) -0.04712(9) 0.0290(3) Uani 1 1 d .
O2 O 0.47347(14) 0.85391(11) 0.04239(9) 0.0240(3) Uani 1 1 d .
O3 O 0.68042(15) 0.84751(11) 0.28717(8) 0.0222(3) Uani 1 1 d .
O4 O 0.32139(15) 0.98430(10) 0.29094(9) 0.0236(3) Uani 1 1 d .
C1S C 0.6543(2) 0.25073(15) 0.22580(13) 0.0242(4) Uani 1 1 d .
D1S H 0.7308 0.2856 0.1795 0.029 Uiso 1 1 calc R
Cl1 Cl 0.55777(6) 0.18352(4) 0.16773(4) 0.03973(16) Uani 1 1 d .
Cl2 Cl 0.75241(7) 0.15276(5) 0.29459(4) 0.04150(16) Uani 1 1 d .
Cl3 Cl 0.52204(7) 0.35873(5) 0.29260(4) 0.04857(18) Uani 1 1 d .
C2S C 0.3263(3) 0.4230(2) 0.51388(16) 0.0453(6) Uani 1 1 d .
C3S C 0.4496(4) 0.3475(3) 0.5468(3) 0.1002(15) Uani 1 1 d .
D3S1 H 0.5222 0.3051 0.4956 0.150 Uiso 1 1 calc R
D3S2 H 0.4066 0.2947 0.5934 0.150 Uiso 1 1 calc R
D3S3 H 0.5030 0.3920 0.5736 0.150 Uiso 1 1 calc R
N1S N 0.2327(3) 0.47950(18) 0.48548(16) 0.0572(6) Uani 1 1 d .

loop_
_atom_site_aniso_label
_atom_site_aniso_U_11
_atom_site_aniso_U_22
_atom_site_aniso_U_33
_atom_site_aniso_U_23
_atom_site_aniso_U_13
_atom_site_aniso_U_12
C1 0.0205(9) 0.0135(8) 0.0205(10) -0.0006(7) -0.0045(8) -0.0010(7)
C2 0.0182(9) 0.0172(9) 0.0153(9) 0.0000(7) -0.0042(7) -0.0020(7)
C3 0.0206(9) 0.0152(8) 0.0154(9) -0.0005(7) -0.0060(7) -0.0012(7)
C4 0.0202(9) 0.0163(9) 0.0176(9) -0.0023(7) -0.0067(7) 0.0034(7)
C5 0.0180(9) 0.0142(8) 0.0187(10) -0.0037(7) -0.0060(7) -0.0004(7)
C6 0.0197(9) 0.0141(8) 0.0170(9) -0.0002(7) -0.0065(7) -0.0032(7)
C7 0.0186(9) 0.0149(8) 0.0198(10) -0.0005(7) -0.0058(7) -0.0029(7)
C8 0.0122(8) 0.0159(8) 0.0177(9) -0.0016(7) -0.0020(7) -0.0014(6)
C9 0.0139(8) 0.0160(8) 0.0146(9) -0.0017(7) -0.0013(7) 0.0001(6)
C10 0.0134(8) 0.0177(9) 0.0168(9) -0.0037(7) -0.0027(7) 0.0001(7)
C11 0.0194(9) 0.0228(9) 0.0178(10) -0.0020(7) -0.0040(7) 0.0000(7)
C12 0.0198(9) 0.0286(10) 0.0207(10) -0.0062(8) -0.0067(8) -0.0034(8)
C13 0.0197(9) 0.0218(9) 0.0265(11) -0.0082(8) -0.0044(8) -0.0054(7)
C14 0.0138(8) 0.0171(9) 0.0191(9) -0.0037(7) -0.0022(7) -0.0004(7)
C15 0.0145(9) 0.0168(9) 0.0189(9) -0.0016(7) -0.0035(7) -0.0003(7)
C16 0.0279(10) 0.0212(10) 0.0246(11) 0.0054(8) -0.0094(8) -0.0028(8)
C17 0.0252(10) 0.0249(10) 0.0194(10) -0.0002(8) -0.0097(8) -0.0020(8)
C18 0.0209(9) 0.0197(9) 0.0208(10) -0.0018(7) -0.0076(8) -0.0029(7)
C19 0.0130(8) 0.0185(9) 0.0173(9) -0.0015(7) -0.0033(7) -0.0001(7)
C20 0.0280(10) 0.0220(9) 0.0170(10) 0.0017(7) -0.0065(8) -0.0046(8)
C21 0.0238(10) 0.0218(10) 0.0258(11) 0.0011(8) -0.0102(8) -0.0074(8)
C22 0.0167(9) 0.0226(9) 0.0170(9) -0.0012(7) -0.0077(7) -0.0022(7)
C23 0.0206(9) 0.0190(9) 0.0193(10) -0.0020(7) -0.0090(7) -0.0008(7)
C24 0.0184(9) 0.0245(10) 0.0179(10) -0.0056(8) -0.0039(7) -0.0003(7)
C25 0.0192(9) 0.0266(10) 0.0207(10) 0.0003(8) -0.0070(8) -0.0065(7)
C26 0.0214(10) 0.0207(9) 0.0273(11) -0.0020(8) -0.0101(8) -0.0041(7)
C27 0.0201(9) 0.0216(9) 0.0209(10) -0.0066(8) -0.0068(8) -0.0001(7)
C28 0.0197(9) 0.0209(9) 0.0189(10) -0.0040(7) -0.0017(7) -0.0045(7)
C29 0.0301(11) 0.0196(10) 0.0295(11) -0.0025(8) -0.0139(9) 0.0014(8)
C30 0.0316(11) 0.0272(10) 0.0221(10) 0.0004(8) -0.0131(8) -0.0060(8)
C31 0.0251(10) 0.0278(10) 0.0208(10) -0.0060(8) -0.0041(8) -0.0046(8)
C32 0.0399(12) 0.0245(11) 0.0276(11) -0.0054(9) -0.0111(9) 0.0090(9)
C33 0.0383(12) 0.0263(10) 0.0201(10) -0.0016(8) -0.0112(9) 0.0033(9)
N1 0.0174(7) 0.0195(8) 0.0147(8) -0.0026(6) -0.0039(6) -0.0027(6)
N2 0.0204(8) 0.0183(8) 0.0244(9) -0.0047(6) -0.0057(7) -0.0023(6)
N3 0.0253(9) 0.0181(8) 0.0239(9) 0.0024(7) -0.0086(7) -0.0036(6)
O1 0.0267(8) 0.0330(8) 0.0261(8) 0.0015(6) -0.0022(6) -0.0095(6)
O2 0.0208(7) 0.0306(7) 0.0218(7) -0.0024(6) -0.0106(6) -0.0012(6)
O3 0.0259(7) 0.0270(7) 0.0157(7) -0.0008(5) -0.0074(5) -0.0067(6)
O4 0.0322(8) 0.0176(6) 0.0183(7) -0.0030(5) -0.0022(6) -0.0033(5)
C1S 0.0252(10) 0.0185(9) 0.0271(11) -0.0014(8) -0.0060(8) -0.0010(8)
Cl1 0.0261(3) 0.0303(3) 0.0664(4) -0.0143(3) -0.0189(3) 0.0002(2)
Cl2 0.0527(4) 0.0335(3) 0.0369(3) 0.0099(2) -0.0190(3) -0.0012(2)
Cl3 0.0462(4) 0.0386(3) 0.0516(4) -0.0203(3) -0.0052(3) 0.0091(3)
C2S 0.0695(18) 0.0443(15) 0.0294(13) 0.0097(11) -0.0116(12) -0.0317(14)
C3S 0.099(3) 0.135(3) 0.110(3) 0.088(3) -0.080(2) -0.084(3)
N1S 0.0686(16) 0.0416(13) 0.0437(13) 0.0086(11) 0.0070(12) -0.0028(11)

loop_
_atom_type_symbol
_atom_type_description
_atom_type_scat_dispersion_real
_atom_type_scat_dispersion_imag
_atom_type_scat_source
C C 0.0033 0.0016 'International Tables Vol C Tables 4.2.6.8 and 6.1.1.4'
H H 0.0000 0.0000 'International Tables Vol C Tables 4.2.6.8 and 6.1.1.4'
N N 0.0061 0.0033 'International Tables Vol C Tables 4.2.6.8 and 6.1.1.4'
O O 0.0106 0.0060 'International Tables Vol C Tables 4.2.6.8 and 6.1.1.4'
Cl Cl 0.1484 0.1585 'International Tables Vol C Tables 4.2.6.8 and 6.1.1.4'

loop_
_geom_angle_atom_site_label_1
_geom_angle_atom_site_label_2
_geom_angle_atom_site_label_3
_geom_angle
O1 C1 C7 129.80(17)
O1 C1 C2 130.09(17)
C7 C1 C2 100.03(14)
C20 C2 C9 122.64(15)
C20 C2 C1 115.07(15)
C9 C2 C1 96.56(13)
C20 C2 C3 115.29(14)
C9 C2 C3 106.20(13)
C1 C2 C3 96.69(13)
C4 C3 C6 105.06(14)
C4 C3 C2 112.83(14)
C6 C3 C2 104.97(13)
C4 C3 H3 111.2
C6 C3 H3 111.2
C2 C3 H3 111.2
O2 C4 N1 124.41(17)
O2 C4 C3 127.77(17)
N1 C4 C3 107.79(15)
O3 C5 N1 124.12(16)
O3 C5 C6 128.16(16)
N1 C5 C6 107.69(15)
C5 C6 C3 105.57(14)
C5 C6 C7 112.33(13)
C3 C6 C7 104.90(14)
C5 C6 H6 111.2
C3 C6 H6 111.2
C7 C6 H6 111.2
C21 C7 C8 123.09(14)
C21 C7 C1 115.58(15)
C8 C7 C1 96.64(14)
C21 C7 C6 114.59(15)
C8 C7 C6 105.77(14)
C1 C7 C6 96.86(13)
C9 C8 C19 121.77(16)
C9 C8 C7 108.80(15)
C19 C8 C7 129.35(16)
C8 C9 C10 121.29(16)
C8 C9 C2 108.70(15)
C10 C9 C2 129.94(15)
C11 C10 C14 116.92(16)
C11 C10 C9 124.82(16)
C14 C10 C9 118.26(16)
C12 C11 C10 119.95(17)
C12 C11 H11 120.0
C10 C11 H11 120.0
C11 C12 C13 118.75(18)
C11 C12 H12 120.6
C13 C12 H12 120.6
N2 C13 C12 123.76(18)
N2 C13 H13 118.1
C12 C13 H13 118.1
N2 C14 C10 122.66(17)
N2 C14 C15 117.17(16)
C10 C14 C15 120.14(16)
N3 C15 C19 122.38(16)
N3 C15 C14 117.49(16)
C19 C15 C14 120.11(15)
N3 C16 C17 124.28(17)
N3 C16 H16 117.9
C17 C16 H16 117.9
C18 C17 C16 118.55(18)
C18 C17 H17 120.7
C16 C17 H17 120.7
C17 C18 C19 119.80(18)
C17 C18 H18 120.1
C19 C18 H18 120.1
C18 C19 C15 117.27(16)
C18 C19 C8 124.37(17)
C15 C19 C8 118.36(16)
C2 C20 H20A 109.5
C2 C20 H20B 109.5
H20A C20 H20B 109.5
C2 C20 H20C 109.5
H20A C20 H20C 109.5
H20B C20 H20C 109.5
C7 C21 H21A 109.5
C7 C21 H21B 109.5
H21A C21 H21B 109.5
C7 C21 H21C 109.5
H21A C21 H21C 109.5
H21B C21 H21C 109.5
C27 C22 C23 120.68(17)
C27 C22 N1 120.20(16)
C23 C22 N1 119.05(16)
O4 C23 C24 123.72(16)
O4 C23 C22 116.52(16)
C24 C23 C22 119.70(16)
C25 C24 C23 119.43(17)
C25 C24 H24 120.3
C23 C24 H24 120.3
C24 C25 C26 120.80(17)
C24 C25 H25 119.6
C26 C25 H25 119.6
C27 C26 C25 119.89(17)
C27 C26 H26 120.1
C25 C26 H26 120.1
C26 C27 C22 119.48(17)
C26 C27 H27 120.3
C22 C27 H27 120.3
C33 C28 C29 121.03(18)
C33 C28 O4 117.02(17)
C29 C28 O4 121.80(16)
C28 C29 C30 119.25(17)
C28 C29 H29 120.4
C30 C29 H29 120.4
C29 C30 C31 120.57(18)
C29 C30 H30 119.7
C31 C30 H30 119.7
C32 C31 C30 119.39(18)
C32 C31 H31 120.3
C30 C31 H31 120.3
C31 C32 C33 120.56(18)
C31 C32 H32 119.7
C33 C32 H32 119.7
C28 C33 C32 119.17(18)
C28 C33 H33 120.4
C32 C33 H33 120.4
C4 N1 C5 113.88(15)
C4 N1 C22 124.67(15)
C5 N1 C22 121.42(14)
C13 N2 C14 117.95(16)
C16 N3 C15 117.70(16)
C23 O4 C28 118.12(14)
Cl1 C1S Cl2 110.80(10)
Cl1 C1S Cl3 109.64(10)
Cl2 C1S Cl3 110.64(11)
Cl1 C1S D1S 108.6
Cl2 C1S D1S 108.6
Cl3 C1S D1S 108.6
N1S C2S C3S 177.5(3)
C2S C3S D3S1 109.5
C2S C3S D3S2 109.5
D3S1 C3S D3S2 109.5
C2S C3S D3S3 109.5
D3S1 C3S D3S3 109.5
D3S2 C3S D3S3 109.5

loop_
_geom_bond_atom_site_label_1
_geom_bond_atom_site_label_2
_geom_bond_distance
C1 O1 1.194(2)
C1 C7 1.536(2)
C1 C2 1.539(2)
C2 C20 1.509(2)
C2 C9 1.529(2)
C2 C3 1.573(2)
C3 C4 1.509(3)
C3 C6 1.544(2)
C3 H3 1.0000
C4 O2 1.209(2)
C4 N1 1.392(2)
C5 O3 1.205(2)
C5 N1 1.399(2)
C5 C6 1.500(2)
C6 C7 1.576(2)
C6 H6 1.0000
C7 C21 1.509(2)
C7 C8 1.529(2)
C8 C9 1.373(2)
C8 C19 1.432(2)
C9 C10 1.439(2)
C10 C11 1.410(3)
C10 C14 1.417(2)
C11 C12 1.369(3)
C11 H11 0.9500
C12 C13 1.402(3)
C12 H12 0.9500
C13 N2 1.317(2)
C13 H13 0.9500
C14 N2 1.365(2)
C14 C15 1.452(3)
C15 N3 1.366(2)
C15 C19 1.416(2)
C16 N3 1.316(2)
C16 C17 1.398(3)
C16 H16 0.9500
C17 C18 1.367(2)
C17 H17 0.9500
C18 C19 1.410(2)
C18 H18 0.9500
C20 H20A 0.9800
C20 H20B 0.9800
C20 H20C 0.9800
C21 H21A 0.9800
C21 H21B 0.9800
C21 H21C 0.9800
C22 C27 1.386(2)
C22 C23 1.389(2)
C22 N1 1.433(2)
C23 O4 1.377(2)
C23 C24 1.385(3)
C24 C25 1.383(3)
C24 H24 0.9500
C25 C26 1.387(3)
C25 H25 0.9500
C26 C27 1.380(3)
C26 H26 0.9500
C27 H27 0.9500
C28 C33 1.376(3)
C28 C29 1.378(3)
C28 O4 1.397(2)
C29 C30 1.379(3)
C29 H29 0.9500
C30 C31 1.384(3)
C30 H30 0.9500
C31 C32 1.378(3)
C31 H31 0.9500
C32 C33 1.385(3)
C32 H32 0.9500
C33 H33 0.9500
C1S Cl1 1.757(2)
C1S Cl2 1.7594(19)
C1S Cl3 1.7611(19)
C1S D1S 1.0000
C2S N1S 1.127(3)
C2S C3S 1.455(4)
C3S D3S1 0.9800
C3S D3S2 0.9800
C3S D3S3 0.9800

loop_
_geom_torsion_atom_site_label_1
_geom_torsion_atom_site_label_2
_geom_torsion_atom_site_label_3
_geom_torsion_atom_site_label_4
_geom_torsion
O1 C1 C2 C20 1.9(3)
C7 C1 C2 C20 179.07(14)
O1 C1 C2 C9 132.71(19)
C7 C1 C2 C9 -50.14(14)
O1 C1 C2 C3 -120.1(2)
C7 C1 C2 C3 57.09(14)
C20 C2 C3 C4 90.11(18)
C9 C2 C3 C4 -49.22(18)
C1 C2 C3 C4 -148.07(14)
C20 C2 C3 C6 -156.04(15)
C9 C2 C3 C6 64.64(17)
C1 C2 C3 C6 -34.22(15)
C6 C3 C4 O2 -179.21(17)
C2 C3 C4 O2 -65.4(2)
C6 C3 C4 N1 -1.02(17)
C2 C3 C4 N1 112.78(16)
O3 C5 C6 C3 177.51(17)
N1 C5 C6 C3 -0.41(17)
O3 C5 C6 C7 63.7(2)
N1 C5 C6 C7 -114.17(15)
C4 C3 C6 C5 0.86(17)
C2 C3 C6 C5 -118.35(14)
C4 C3 C6 C7 119.69(14)
C2 C3 C6 C7 0.48(17)
O1 C1 C7 C21 -1.1(3)
C2 C1 C7 C21 -178.28(14)
O1 C1 C7 C8 -132.80(19)
C2 C1 C7 C8 50.03(14)
O1 C1 C7 C6 120.4(2)
C2 C1 C7 C6 -56.81(14)
C5 C6 C7 C21 -90.06(18)
C3 C6 C7 C21 155.76(15)
C5 C6 C7 C8 48.80(19)
C3 C6 C7 C8 -65.38(17)
C5 C6 C7 C1 147.71(15)
C3 C6 C7 C1 33.54(16)
C21 C7 C8 C9 -157.73(17)
C1 C7 C8 C9 -31.24(17)
C6 C7 C8 C9 67.83(17)
C21 C7 C8 C19 25.7(3)
C1 C7 C8 C19 152.14(17)
C6 C7 C8 C19 -108.78(18)
C19 C8 C9 C10 -0.7(3)
C7 C8 C9 C10 -177.61(14)
C19 C8 C9 C2 176.72(14)
C7 C8 C9 C2 -0.20(19)
C20 C2 C9 C8 156.96(16)
C1 C2 C9 C8 31.49(17)
C3 C2 C9 C8 -67.46(17)
C20 C2 C9 C10 -25.9(3)
C1 C2 C9 C10 -151.41(17)
C3 C2 C9 C10 109.65(19)
C8 C9 C10 C11 177.87(16)
C2 C9 C10 C11 1.1(3)
C8 C9 C10 C14 -1.6(2)
C2 C9 C10 C14 -178.35(16)
C14 C10 C11 C12 -0.7(3)
C9 C10 C11 C12 179.83(17)
C10 C11 C12 C13 0.5(3)
C11 C12 C13 N2 0.0(3)
C11 C10 C14 N2 0.5(2)
C9 C10 C14 N2 179.97(15)
C11 C10 C14 C15 -177.57(16)
C9 C10 C14 C15 1.9(2)
N2 C14 C15 N3 0.5(2)
C10 C14 C15 N3 178.67(15)
N2 C14 C15 C19 -178.24(15)
C10 C14 C15 C19 -0.1(2)
N3 C16 C17 C18 0.1(3)
C16 C17 C18 C19 -0.6(3)
C17 C18 C19 C15 1.3(3)
C17 C18 C19 C8 -179.47(16)
N3 C15 C19 C18 -1.5(3)
C14 C15 C19 C18 177.19(16)
N3 C15 C19 C8 179.20(15)
C14 C15 C19 C8 -2.1(2)
C9 C8 C19 C18 -176.72(17)
C7 C8 C19 C18 -0.5(3)
C9 C8 C19 C15 2.5(2)
C7 C8 C19 C15 178.77(16)
C27 C22 C23 O4 -176.14(16)
N1 C22 C23 O4 6.9(2)
C27 C22 C23 C24 1.2(3)
N1 C22 C23 C24 -175.79(16)
O4 C23 C24 C25 177.24(16)
C22 C23 C24 C25 0.1(3)
C23 C24 C25 C26 -1.2(3)
C24 C25 C26 C27 1.0(3)
C25 C26 C27 C22 0.3(3)
C23 C22 C27 C26 -1.4(3)
N1 C22 C27 C26 175.54(16)
C33 C28 C29 C30 1.7(3)
O4 C28 C29 C30 177.11(17)
C28 C29 C30 C31 -1.8(3)
C29 C30 C31 C32 0.8(3)
C30 C31 C32 C33 0.4(3)
C29 C28 C33 C32 -0.6(3)
O4 C28 C33 C32 -176.21(18)
C31 C32 C33 C28 -0.4(3)
O2 C4 N1 C5 179.10(16)
C3 C4 N1 C5 0.83(19)
O2 C4 N1 C22 1.2(3)
C3 C4 N1 C22 -177.04(15)
O3 C5 N1 C4 -178.28(16)
C6 C5 N1 C4 -0.26(19)
O3 C5 N1 C22 -0.3(3)
C6 C5 N1 C22 177.69(15)
C27 C22 N1 C4 76.2(2)
C23 C22 N1 C4 -106.8(2)
C27 C22 N1 C5 -101.6(2)
C23 C22 N1 C5 75.4(2)
C12 C13 N2 C14 -0.2(3)
C10 C14 N2 C13 0.0(3)
C15 C14 N2 C13 178.10(15)
C17 C16 N3 C15 -0.3(3)
C19 C15 N3 C16 1.0(3)
C14 C15 N3 C16 -177.68(16)
C24 C23 O4 C28 36.7(2)
C22 C23 O4 C28 -146.09(16)
C33 C28 O4 C23 -138.38(18)
C29 C28 O4 C23 46.0(2)
